data_2203121
loop_
_publ_author_name
'Xie, Lin-Ming'
'He, Hong-Yin'
'Zhou, Yi-Li'
'Zhu, Long-Guan'

_publ_section_title
;
 <i>cis</i>-Diaquabis(4-cyanobenzoato)(1,10-phenanthroline)cobalt(II)
;
_journal_issue 1
_journal_name_full 'Acta Crystallographica Section E'
_journal_page_first m105
_journal_page_last m107
_journal_paper_doi 10.1107/S1600536803028824
_journal_volume 60
_journal_year 2004
_chemical_formula_iupac '[Co (C8 H4 N O)2 (C12 H8 N2) (H2 O)2]'
_chemical_formula_moiety 'C28 H20 Co N4 O6'
_chemical_formula_sum 'C28 H20 Co N4 O6'
_chemical_formula_weight 567.41
_chemical_name_systematic ?
_space_group_IT_number 2
_symmetry_cell_setting triclinic
_symmetry_space_group_name_Hall '-P 1'
_symmetry_space_group_name_H-M 'P -1'
_atom_sites_solution_hydrogens geom
_atom_sites_solution_primary direct
_atom_sites_solution_secondary difmap
_audit_creation_method SHELXL-97
_cell_angle_alpha 96.987(2)
_cell_angle_beta 95.358(2)
_cell_angle_gamma 102.126(2)
_cell_formula_units_Z 2
_cell_length_a 7.6930(8)
_cell_length_b 8.9579(10)
_cell_length_c 18.538(2)
_cell_measurement_reflns_used 1529
_cell_measurement_temperature 293(2)
_cell_measurement_theta_max 47.7
_cell_measurement_theta_min 4.9
_cell_volume 1230.4(2)
_computing_cell_refinement SMART
_computing_data_collection 'SMART (Bruker, 1997)'
_computing_data_reduction 'SHELXTL (Bruker, 1997)'
_computing_molecular_graphics 'ORTEP-3 for Windows (Farrugia, 1997)'
_computing_publication_material 'WinGX (Farrugia, 1999)'
_computing_structure_refinement 'SHELXL97 (Sheldrick, 1997)'
_computing_structure_solution 'SHELXS97 (Sheldrick, 1997)'
_diffrn_ambient_temperature 293(2)
_diffrn_measured_fraction_theta_full 0.977
_diffrn_measured_fraction_theta_max 0.977
_diffrn_measurement_device_type 'CCD area detector'
_diffrn_measurement_method '\f and \w scans'
_diffrn_radiation_monochromator graphite
_diffrn_radiation_source 'fine-focus sealed tube'
_diffrn_radiation_type MoK\a
_diffrn_radiation_wavelength 0.71073
_diffrn_reflns_av_R_equivalents 0.046
_diffrn_reflns_av_sigmaI/netI 0.101
_diffrn_reflns_limit_h_max 9
_diffrn_reflns_limit_h_min -9
_diffrn_reflns_limit_k_max 11
_diffrn_reflns_limit_k_min -11
_diffrn_reflns_limit_l_max 17
_diffrn_reflns_limit_l_min -23
_diffrn_reflns_number 7011
_diffrn_reflns_theta_full 26.5
_diffrn_reflns_theta_max 26.5
_diffrn_reflns_theta_min 2.2
_diffrn_standards_decay_% 0
_diffrn_standards_interval_count 0
_diffrn_standards_interval_time 0
_diffrn_standards_number 0
_exptl_absorpt_coefficient_mu 0.751
_exptl_absorpt_correction_T_max 0.925
_exptl_absorpt_correction_T_min 0.734
_exptl_absorpt_correction_type multi-scan
_exptl_absorpt_process_details '(SADABS; Sheldrick, 1997)'
_exptl_crystal_colour red
_exptl_crystal_density_diffrn 1.532
_exptl_crystal_density_method 'not measured'
_exptl_crystal_description plate
_exptl_crystal_F_000 582
_exptl_crystal_size_max 0.43
_exptl_crystal_size_mid 0.22
_exptl_crystal_size_min 0.12
_refine_diff_density_max 0.49
_refine_diff_density_min -0.39
_refine_ls_extinction_method none
_refine_ls_goodness_of_fit_ref 0.83
_refine_ls_hydrogen_treatment refall
_refine_ls_matrix_type full
_refine_ls_number_parameters 431
_refine_ls_number_reflns 4983
_refine_ls_number_restraints 10
_refine_ls_restrained_S_all 0.83
_refine_ls_R_factor_all 0.071
_refine_ls_R_factor_gt 0.046
_refine_ls_shift/su_max <0.001
_refine_ls_shift/su_mean 0.000
_refine_ls_structure_factor_coef Fsqd
_refine_ls_weighting_details 'calc w=1/[\s^2^(Fo^2^)+(0.0232P)^2^] where P=(Fo^2^+2Fc^2^)/3'
_refine_ls_weighting_scheme calc
_refine_ls_wR_factor_gt 0.078
_refine_ls_wR_factor_ref 0.084
_reflns_number_gt 3285
_reflns_number_total 4983
_reflns_threshold_expression I>2\s(I)
_cod_data_source_file tk6146.cif
_cod_data_source_block I
_cod_depositor_comments
;
The following automatic conversions were performed:
'_symmetry_cell_setting' value 'Triclinic' changed to 'triclinic'
according to '/home/saulius/struct/CIF-dictionaries/cif_core.dic'
dictionary named 'cif_core.dic' version 2.4.1 from 2010-06-29.

Automatic conversion script
Id: cif_fix_enum 1527 2010-12-29 10:47:43Z saulius 

The following automatic conversions were performed:

'_symmetry_cell_setting' value 'Triclinic' changed to 'triclinic'
according to /home/saulius/struct/CIF-dictionaries/cif_core.dic
dictionary named 'cif_core.dic' version 2.4.1 from 2010-06-29.

Automatic conversion script
Id: cif_fix_values 1715 2011-07-08 13:25:40Z adriana 
;
_cod_database_code 2203121
_cod_database_fobs_code 2203121

loop_
_symmetry_equiv_pos_as_xyz
'x, y, z'
'-x, -y, -z'

loop_
_atom_site_label
_atom_site_fract_x
_atom_site_fract_y
_atom_site_fract_z
_atom_site_U_iso_or_equiv
_atom_site_adp_type
_atom_site_calc_flag
_atom_site_refinement_flags
_atom_site_occupancy
_atom_site_type_symbol
Co1 0.53456(5) 0.68729(5) 0.63170(2) 0.02849(13) Uani d . 1 Co
O1 0.0707(2) 0.6297(3) 0.62553(11) 0.0444(6) Uani d . 1 O
O2 0.3311(2) 0.7915(2) 0.66875(10) 0.0347(5) Uani d . 1 O
O3 0.5985(3) 0.3474(2) 0.67973(11) 0.0440(6) Uani d . 1 O
O4 0.4823(3) 0.5503(2) 0.71292(10) 0.0390(5) Uani d . 1 O
O5 0.3316(3) 0.5397(3) 0.55499(13) 0.0420(6) Uani d D 1 O
O6 0.7125(3) 0.5459(3) 0.59446(11) 0.0331(5) Uani d D 1 O
N1 0.7187(3) 0.8641(3) 0.70452(12) 0.0310(6) Uani d . 1 N
N2 0.6396(3) 0.8423(3) 0.55966(12) 0.0296(6) Uani d . 1 N
N3 0.0299(5) 0.7005(4) 1.03407(18) 0.0864(12) Uani d . 1 N
N4 0.3661(4) 0.1656(4) 1.04841(16) 0.0745(10) Uani d . 1 N
C1 0.7505(4) 0.8761(4) 0.77661(18) 0.0401(8) Uani d . 1 C
C2 0.8699(5) 1.0003(4) 0.8192(2) 0.0465(9) Uani d D 1 C
C3 0.9602(5) 1.1144(4) 0.7868(2) 0.0504(10) Uani d . 1 C
C4 0.9305(4) 1.1091(4) 0.71078(18) 0.0396(8) Uani d . 1 C
C5 1.0145(5) 1.2259(4) 0.6710(2) 0.0505(10) Uani d . 1 C
C6 0.9732(4) 1.2157(4) 0.5985(2) 0.0511(10) Uani d . 1 C
C7 0.8446(4) 1.0872(4) 0.55716(18) 0.0373(8) Uani d . 1 C
C8 0.7965(4) 1.0712(4) 0.4819(2) 0.0466(9) Uani d D 1 C
C9 0.6757(5) 0.9438(4) 0.44724(18) 0.0434(9) Uani d D 1 C
C10 0.6007(4) 0.8325(4) 0.48840(17) 0.0381(8) Uani d . 1 C
C11 0.7621(3) 0.9692(3) 0.59460(16) 0.0307(7) Uani d . 1 C
C12 0.8057(3) 0.9805(3) 0.67162(16) 0.0300(7) Uani d . 1 C
C13 0.1796(4) 0.7131(4) 0.67615(17) 0.0352(7) Uani d . 1 C
C14 0.1354(4) 0.7123(3) 0.75388(17) 0.0368(8) Uani d . 1 C
C15 0.2374(4) 0.8224(4) 0.80993(19) 0.0478(9) Uani d D 1 C
C16 0.2052(5) 0.8197(4) 0.8810(2) 0.0506(10) Uani d . 1 C
C17 0.0715(4) 0.7046(4) 0.89927(17) 0.0427(8) Uani d . 1 C
C18 -0.0319(5) 0.5951(4) 0.84451(19) 0.0486(9) Uani d . 1 C
C19 -0.0024(4) 0.6004(4) 0.77299(19) 0.0443(8) Uani d D 1 C
C20 0.0454(5) 0.7024(4) 0.9744(2) 0.0590(10) Uani d . 1 C
C21 0.5246(4) 0.4245(3) 0.72268(16) 0.0308(7) Uani d . 1 C
C22 0.4866(3) 0.3694(3) 0.79429(15) 0.0303(7) Uani d . 1 C
C23 0.4062(4) 0.4498(4) 0.84464(17) 0.0380(8) Uani d . 1 C
C24 0.3754(4) 0.4007(4) 0.91078(18) 0.0424(8) Uani d D 1 C
C25 0.4262(4) 0.2695(4) 0.92741(17) 0.0399(8) Uani d . 1 C
C26 0.5105(5) 0.1886(4) 0.87856(19) 0.0464(9) Uani d D 1 C
C27 0.5371(4) 0.2378(4) 0.81151(19) 0.0441(9) Uani d . 1 C
C28 0.3915(4) 0.2120(4) 0.99539(19) 0.0511(9) Uani d . 1 C
H1 0.688(3) 0.793(3) 0.7948(14) 0.033(8) Uiso d . 1 H
H2 0.888(4) 1.003(3) 0.8685(10) 0.043(9) Uiso d D 1 H
H3 1.044(4) 1.196(3) 0.8129(16) 0.053(10) Uiso d . 1 H
H4 1.094(4) 1.310(4) 0.6994(18) 0.075(12) Uiso d . 1 H
H5 1.022(4) 1.292(4) 0.5723(16) 0.060(11) Uiso d . 1 H
H6 0.842(3) 1.148(2) 0.4577(12) 0.029(8) Uiso d D 1 H
H7 0.634(4) 0.927(3) 0.3985(10) 0.050 Uiso d D 1 H
H8 0.515(4) 0.740(3) 0.4684(15) 0.046(9) Uiso d . 1 H
H9 0.332(3) 0.899(3) 0.7931(15) 0.061(10) Uiso d D 1 H
H10 0.267(4) 0.886(4) 0.9211(16) 0.058(11) Uiso d . 1 H
H11 -0.124(4) 0.523(3) 0.8626(15) 0.047(9) Uiso d . 1 H
H12 -0.077(3) 0.522(3) 0.7346(12) 0.047(9) Uiso d D 1 H
H13 0.378(3) 0.538(3) 0.8345(13) 0.026(8) Uiso d . 1 H
H14 0.320(3) 0.455(3) 0.9423(13) 0.050(10) Uiso d D 1 H
H15 0.530(4) 0.097(2) 0.8874(16) 0.062(11) Uiso d D 1 H
H16 0.582(4) 0.176(4) 0.7768(16) 0.057(11) Uiso d . 1 H
H17 0.239(3) 0.566(4) 0.5723(16) 0.066(12) Uiso d D 1 H
H18 0.323(4) 0.524(4) 0.5084(10) 0.058(11) Uiso d D 1 H
H20 0.825(2) 0.586(3) 0.6056(15) 0.047(10) Uiso d D 1 H
H19 0.681(4) 0.471(3) 0.6196(16) 0.046(10) Uiso d . 1 H

loop_
_atom_site_aniso_label
_atom_site_aniso_U_11
_atom_site_aniso_U_22
_atom_site_aniso_U_33
_atom_site_aniso_U_12
_atom_site_aniso_U_13
_atom_site_aniso_U_23
Co1 0.0262(2) 0.0303(2) 0.0285(2) 0.00269(17) 0.00579(17) 0.00683(17)
O1 0.0283(11) 0.0636(16) 0.0361(13) 0.0013(11) 0.0058(10) 0.0013(11)
O2 0.0290(11) 0.0362(12) 0.0399(13) 0.0050(10) 0.0114(10) 0.0083(10)
O3 0.0565(14) 0.0391(13) 0.0426(13) 0.0151(11) 0.0230(12) 0.0095(11)
O4 0.0524(13) 0.0370(13) 0.0350(12) 0.0164(11) 0.0160(10) 0.0151(10)
O5 0.0292(12) 0.0583(16) 0.0332(14) 0.0040(11) 0.0043(11) -0.0048(12)
O6 0.0264(12) 0.0383(14) 0.0338(13) 0.0030(10) 0.0064(10) 0.0077(11)
N1 0.0317(13) 0.0349(15) 0.0268(14) 0.0070(12) 0.0032(11) 0.0067(11)
N2 0.0287(13) 0.0359(15) 0.0255(14) 0.0074(11) 0.0051(11) 0.0077(11)
N3 0.091(3) 0.109(3) 0.049(2) -0.001(2) 0.016(2) 0.008(2)
N4 0.096(3) 0.086(3) 0.048(2) 0.020(2) 0.0168(19) 0.0322(19)
C1 0.0400(19) 0.041(2) 0.042(2) 0.0139(17) 0.0046(17) 0.0088(17)
C2 0.049(2) 0.050(2) 0.038(2) 0.0165(18) -0.0064(19) -0.0033(19)
C3 0.035(2) 0.047(2) 0.060(3) 0.0077(18) -0.0077(19) -0.013(2)
C4 0.0315(17) 0.0353(19) 0.048(2) 0.0055(15) 0.0010(16) -0.0023(16)
C5 0.041(2) 0.032(2) 0.072(3) 0.0000(17) 0.007(2) -0.004(2)
C6 0.046(2) 0.033(2) 0.075(3) 0.0026(17) 0.017(2) 0.017(2)
C7 0.0355(17) 0.0352(19) 0.046(2) 0.0109(15) 0.0173(16) 0.0107(16)
C8 0.051(2) 0.045(2) 0.056(3) 0.0192(19) 0.0260(19) 0.0255(19)
C9 0.050(2) 0.050(2) 0.038(2) 0.0194(18) 0.0158(18) 0.0178(18)
C10 0.0385(19) 0.039(2) 0.039(2) 0.0119(16) 0.0097(16) 0.0058(16)
C11 0.0249(15) 0.0299(18) 0.0392(19) 0.0077(13) 0.0086(14) 0.0064(14)
C12 0.0238(15) 0.0309(17) 0.0357(18) 0.0073(13) 0.0054(14) 0.0033(14)
C13 0.0322(17) 0.042(2) 0.0354(19) 0.0145(15) 0.0086(15) 0.0075(15)
C14 0.0336(17) 0.0370(19) 0.0400(19) 0.0079(15) 0.0057(15) 0.0056(15)
C15 0.049(2) 0.044(2) 0.045(2) 0.0004(18) 0.0105(18) -0.0015(17)
C16 0.054(2) 0.055(2) 0.038(2) 0.0074(19) 0.0065(19) -0.0040(19)
C17 0.0416(19) 0.056(2) 0.0322(19) 0.0151(17) 0.0084(16) 0.0046(17)
C18 0.042(2) 0.061(3) 0.045(2) 0.0065(19) 0.0126(18) 0.0195(19)
C19 0.0383(19) 0.047(2) 0.045(2) 0.0046(17) 0.0058(17) 0.0036(17)
C20 0.061(2) 0.068(3) 0.047(2) 0.009(2) 0.009(2) 0.008(2)
C21 0.0259(15) 0.0314(19) 0.0317(18) -0.0015(14) 0.0011(14) 0.0068(14)
C22 0.0263(15) 0.0285(17) 0.0350(18) 0.0022(13) 0.0014(14) 0.0080(14)
C23 0.048(2) 0.031(2) 0.038(2) 0.0093(16) 0.0083(16) 0.0119(16)
C24 0.052(2) 0.038(2) 0.040(2) 0.0111(17) 0.0170(17) 0.0071(17)
C25 0.0423(18) 0.039(2) 0.039(2) 0.0033(16) 0.0052(16) 0.0171(16)
C26 0.056(2) 0.036(2) 0.053(2) 0.0147(18) 0.0099(18) 0.0211(18)
C27 0.051(2) 0.042(2) 0.046(2) 0.0163(18) 0.0187(18) 0.0123(17)
C28 0.059(2) 0.056(2) 0.040(2) 0.0109(19) 0.0058(18) 0.0144(18)

loop_
_atom_type_symbol
_atom_type_description
_atom_type_scat_dispersion_real
_atom_type_scat_dispersion_imag
_atom_type_scat_source
C C 0.0033 0.0016 'International Tables Vol C Tables 4.2.6.8 and 6.1.1.4'
H H 0.0000 0.0000 'International Tables Vol C Tables 4.2.6.8 and 6.1.1.4'
N N 0.0061 0.0033 'International Tables Vol C Tables 4.2.6.8 and 6.1.1.4'
O O 0.0106 0.0060 'International Tables Vol C Tables 4.2.6.8 and 6.1.1.4'
Co Co 0.3494 0.9721 'International Tables Vol C Tables 4.2.6.8 and 6.1.1.4'

loop_
_geom_angle_atom_site_label_1
_geom_angle_atom_site_label_2
_geom_angle_atom_site_label_3
_geom_angle
_geom_angle_publ_flag
O2 Co1 O5 86.55(9) yes
O2 Co1 O6 170.69(8) yes
O2 Co1 N1 86.77(8) yes
O2 Co1 N2 100.25(8) yes
O4 Co1 O2 85.13(8) yes
O4 Co1 O5 92.75(9) yes
O4 Co1 O6 88.44(8) yes
O4 Co1 N1 92.85(8) yes
O4 Co1 N2 168.76(8) yes
O5 Co1 O6 87.05(9) yes
O5 Co1 N1 170.89(9) yes
O5 Co1 N2 97.40(9) yes
O6 Co1 N1 100.28(9) yes
O6 Co1 N2 87.27(9) yes
N1 Co1 N2 77.72(9) yes
C13 O2 Co1 121.84(19) ?
C21 O4 Co1 130.66(19) ?
Co1 O5 H17 98(2) ?
Co1 O5 H18 130(2) ?
H17 O5 H18 114(3) ?
Co1 O6 H20 116(2) ?
Co1 O6 H19 98(2) ?
H20 O6 H19 110(3) ?
C1 N1 C12 117.8(3) ?
C1 N1 Co1 127.8(2) ?
C12 N1 Co1 114.26(18) ?
C10 N2 C11 117.4(3) ?
C10 N2 Co1 129.3(2) ?
C11 N2 Co1 113.35(17) ?
N1 C1 C2 122.9(3) ?
N1 C1 H1 112.9(17) ?
C2 C1 H1 124.1(17) ?
C3 C2 C1 119.6(3) ?
C3 C2 H2 120.8(19) ?
C1 C2 H2 119.6(19) ?
C2 C3 C4 120.1(3) ?
C2 C3 H3 122.2(18) ?
C4 C3 H3 117.7(19) ?
C3 C4 C12 116.8(3) ?
C3 C4 C5 124.8(3) ?
C12 C4 C5 118.4(3) ?
C6 C5 C4 121.3(3) ?
C6 C5 H4 123(2) ?
C4 C5 H4 115(2) ?
C5 C6 C7 121.7(3) ?
C5 C6 H5 122(2) ?
C7 C6 H5 115.8(19) ?
C8 C7 C11 117.7(3) ?
C8 C7 C6 124.0(3) ?
C11 C7 C6 118.3(3) ?
C9 C8 C7 119.8(3) ?
C9 C8 H6 121.4(17) ?
C7 C8 H6 118.7(17) ?
C8 C9 C10 118.8(3) ?
C8 C9 H7 125.0(19) ?
C10 C9 H7 116.1(19) ?
N2 C10 C9 124.0(3) ?
N2 C10 H8 111.9(17) ?
C9 C10 H8 124.1(17) ?
N2 C11 C7 122.3(3) ?
N2 C11 C12 117.8(2) ?
C7 C11 C12 119.9(3) ?
N1 C12 C4 122.7(3) ?
N1 C12 C11 116.8(2) ?
C4 C12 C11 120.5(3) ?
O1 C13 O2 125.3(3) ?
O1 C13 C14 118.6(3) ?
O2 C13 C14 115.9(3) ?
C15 C14 C19 117.7(3) ?
C15 C14 C13 119.9(3) ?
C19 C14 C13 122.4(3) ?
C16 C15 C14 120.9(3) ?
C16 C15 H9 125.0(19) ?
C14 C15 H9 114.1(18) ?
C15 C16 C17 120.6(3) ?
C15 C16 H10 127(2) ?
C17 C16 H10 112.7(19) ?
C18 C17 C16 119.3(3) ?
C18 C17 C20 121.5(3) ?
C16 C17 C20 119.1(3) ?
C19 C18 C17 119.9(3) ?
C19 C18 H11 127.0(17) ?
C17 C18 H11 113.0(17) ?
C18 C19 C14 121.4(3) ?
C18 C19 H12 119.2(17) ?
C14 C19 H12 119.4(16) ?
N3 C20 C17 178.0(4) ?
O3 C21 O4 125.8(3) ?
O3 C21 C22 118.5(3) ?
O4 C21 C22 115.6(3) ?
C23 C22 C27 118.7(3) ?
C23 C22 C21 121.6(3) ?
C27 C22 C21 119.7(3) ?
C24 C23 C22 121.3(3) ?
C24 C23 H13 119.9(17) ?
C22 C23 H13 118.8(17) ?
C25 C24 C23 119.6(3) ?
C25 C24 H14 121.3(19) ?
C23 C24 H14 119.1(19) ?
C24 C25 C26 120.3(3) ?
C24 C25 C28 121.1(3) ?
C26 C25 C28 118.6(3) ?
C25 C26 C27 119.4(3) ?
C25 C26 H15 119(2) ?
C27 C26 H15 121(2) ?
C22 C27 C26 120.7(3) ?
C22 C27 H16 120.4(19) ?
C26 C27 H16 118.7(19) ?
N4 C28 C25 179.0(4) ?

loop_
_geom_bond_atom_site_label_1
_geom_bond_atom_site_label_2
_geom_bond_distance
_geom_bond_publ_flag
Co1 O2 2.1097(19) yes
Co1 O4 2.0710(18) yes
Co1 O5 2.114(2) yes
Co1 O6 2.156(2) yes
Co1 N1 2.126(2) yes
Co1 N2 2.132(2) yes
O1 C13 1.249(3) ?
O2 C13 1.257(3) ?
O3 C21 1.245(3) ?
O4 C21 1.265(3) ?
O5 H17 0.868(18) ?
O5 H18 0.853(17) ?
O6 H20 0.860(17) ?
O6 H19 0.87(3) ?
N1 C1 1.323(4) ?
N1 C12 1.358(3) ?
N2 C10 1.315(3) ?
N2 C11 1.363(3) ?
N3 C20 1.126(4) ?
N4 C28 1.131(4) ?
C1 C2 1.388(4) ?
C1 H1 0.92(2) ?
C2 C3 1.348(5) ?
C2 H2 0.907(16) ?
C3 C4 1.400(4) ?
C3 H3 0.92(3) ?
C4 C12 1.406(4) ?
C4 C5 1.431(4) ?
C5 C6 1.340(5) ?
C5 H4 0.93(3) ?
C6 C7 1.434(4) ?
C6 H5 0.92(3) ?
C7 C8 1.392(4) ?
C7 C11 1.407(4) ?
C8 C9 1.357(5) ?
C8 H6 0.896(16) ?
C9 C10 1.391(4) ?
C9 H7 0.914(16) ?
C10 H8 0.95(3) ?
C11 C12 1.422(4) ?
C13 C14 1.512(4) ?
C14 C15 1.393(4) ?
C14 C19 1.402(4) ?
C15 C16 1.365(4) ?
C15 H9 0.993(17) ?
C16 C17 1.393(4) ?
C16 H10 0.92(3) ?
C17 C18 1.380(4) ?
C17 C20 1.427(4) ?
C18 C19 1.371(4) ?
C18 H11 0.97(3) ?
C19 H12 0.980(17) ?
C21 C22 1.504(4) ?
C22 C23 1.380(4) ?
C22 C27 1.380(4) ?
C23 C24 1.376(4) ?
C23 H13 0.90(2) ?
C24 C25 1.374(4) ?
C24 H14 0.907(17) ?
C25 C26 1.384(5) ?
C25 C28 1.445(4) ?
C26 C27 1.387(4) ?
C26 H15 0.900(17) ?
C27 H16 0.93(3) ?

loop_
_geom_hbond_atom_site_label_D
_geom_hbond_atom_site_label_H
_geom_hbond_atom_site_label_A
_geom_hbond_site_symmetry_A
_geom_hbond_distance_DH
_geom_hbond_distance_HA
_geom_hbond_distance_DA
_geom_hbond_angle_DHA
_geom_hbond_publ_flag
O6 H19 O3 . 0.87(3) 1.74(3) 2.591(3) 169(3) yes
O6 H20 O1 1_655 0.860(17) 1.840(18) 2.687(3) 168(3) yes
O5 H18 O6 2_666 0.853(17) 1.908(19) 2.753(3) 171(3) yes
O5 H17 O2 . 0.868(18) 2.47(3) 2.895(3) 111(2) no
O5 H17 O1 . 0.868(18) 1.844(19) 2.702(3) 169(3) yes
